data_2217684
loop_
_publ_author_name
'Ravindran Durai Nayagam, B.'
'Samuel, Robinson Jebas'
'Schollmeyer, Dieter'

_publ_section_title
;
 <i>cis</i>-Bis(2-sulfidopyridine <i>N</i>-oxide)platinum(II)
;
_journal_coeditor_code WN2232
_journal_issue 2
_journal_name_full 'Acta Crystallographica Section E'
_journal_page_first m425
_journal_page_last m425
_journal_paper_doi 10.1107/S1600536808002006
_journal_volume 64
_journal_year 2008
_chemical_formula_iupac '[Pt (C5 H4 N O S)2]'
_chemical_formula_moiety 'C10 H8 N2 O2 Pt S2'
_chemical_formula_sum 'C10 H8 N2 O2 Pt S2'
_chemical_formula_weight 447.39
_chemical_name_systematic
;
cis-Bis(2-sulfidopyridine N-oxide)platinum(II)
;
_space_group_IT_number 14
_symmetry_cell_setting monoclinic
_symmetry_space_group_name_Hall '-P 2yn'
_symmetry_space_group_name_H-M 'P 1 21/n 1'
_audit_creation_method 'WinGX routine CIF_UPDATE'
_cell_angle_alpha 90
_cell_angle_beta 113.572(3)
_cell_angle_gamma 90
_cell_formula_units_Z 4
_cell_length_a 6.9832(3)
_cell_length_b 22.3897(11)
_cell_length_c 8.1495(4)
_cell_measurement_reflns_used 9973
_cell_measurement_temperature 193(2)
_cell_measurement_theta_max 28
_cell_measurement_theta_min 2.8
_cell_volume 1167.87(10)
_computing_cell_refinement 'APEX2 (Bruker, 2006)'
_computing_data_collection 'APEX2 (Bruker, 2006)'
_computing_data_reduction 'APEX2 (Bruker, 2006)'
_computing_molecular_graphics 'ORTEP-2 (Farrugia, 1997)'
_computing_publication_material 'SHELXL97 (Sheldrick, 2008)'
_computing_structure_refinement 'SHELXL97 (Sheldrick, 2008)'
_computing_structure_solution 'SHELXS97 (Sheldrick, 2008)'
_diffrn_measured_fraction_theta_full 0.998
_diffrn_measured_fraction_theta_max 0.998
_diffrn_measurement_device_type 'Bruker APEXII Kappa-CCD'
_diffrn_measurement_method 'CCD scan'
_diffrn_radiation_type MoK\a
_diffrn_radiation_wavelength 0.71069
_diffrn_reflns_av_R_equivalents 0.0679
_diffrn_reflns_limit_h_max 9
_diffrn_reflns_limit_h_min -9
_diffrn_reflns_limit_k_max 29
_diffrn_reflns_limit_k_min -29
_diffrn_reflns_limit_l_max 10
_diffrn_reflns_limit_l_min -10
_diffrn_reflns_number 25638
_diffrn_reflns_theta_full 27.87
_diffrn_reflns_theta_max 27.87
_diffrn_reflns_theta_min 1.82
_exptl_absorpt_coefficient_mu 12.36
_exptl_absorpt_correction_T_max 0.372
_exptl_absorpt_correction_T_min 0.051
_exptl_absorpt_correction_type multi-scan
_exptl_absorpt_process_details '(SADABS; Blessing, 1995, 1997)'
_exptl_crystal_colour orange
_exptl_crystal_density_diffrn 2.545
_exptl_crystal_density_method 'not measured'
_exptl_crystal_description block
_exptl_crystal_F_000 832
_exptl_crystal_size_max 0.27
_exptl_crystal_size_mid 0.22
_exptl_crystal_size_min 0.08
_refine_diff_density_max 1.728
_refine_diff_density_min -3.865
_refine_ls_extinction_method none
_refine_ls_goodness_of_fit_ref 1.32
_refine_ls_hydrogen_treatment constr
_refine_ls_matrix_type full
_refine_ls_number_parameters 154
_refine_ls_number_reflns 2778
_refine_ls_number_restraints 0
_refine_ls_restrained_S_all 1.32
_refine_ls_R_factor_gt 0.054
_refine_ls_shift/su_max 0.001
_refine_ls_structure_factor_coef Fsqd
_refine_ls_weighting_details 'calc w=1/[\s^2^(Fo^2^)+(0.0153P)^2^+17.8973P] where P=(Fo^2^+2Fc^2^)/3'
_refine_ls_weighting_scheme calc
_refine_ls_wR_factor_gt 0.1127
_refine_ls_wR_factor_ref 0.1136
_reflns_number_gt 2610
_reflns_number_total 2778
_reflns_threshold_expression I>2\s(I)
_cod_data_source_file wn2232.cif
_cod_data_source_block I
_cod_depositor_comments
;
The following automatic conversions were performed:
'_geom_bond_publ_flag' value 'Y' changed to 'y' according to
'/home/saulius/struct/CIF-dictionaries/cif_core.dic' dictionary named
'cif_core.dic' version 2.4.1 from 2010-06-29 (4
times).

'_geom_angle_publ_flag' value 'Y' changed to 'y' according to
'/home/saulius/struct/CIF-dictionaries/cif_core.dic' dictionary named
'cif_core.dic' version 2.4.1 from 2010-06-29 (6 times).

Automatic conversion script
Id: cif_fix_enum 1527 2010-12-29 10:47:43Z saulius 

The following automatic conversions were performed:

'_geom_bond_publ_flag' value 'Y' changed to 'y' according to
/home/saulius/struct/CIF-dictionaries/cif_core.dic dictionary named
'cif_core.dic' version 2.4.1 from 2010-06-29 (4
times).

'_geom_angle_publ_flag' value 'Y' changed to 'y' according
to /home/saulius/struct/CIF-dictionaries/cif_core.dic dictionary
named 'cif_core.dic' version 2.4.1 from 2010-06-29 (6 times).

Automatic conversion script
Id: cif_fix_values 1715 2011-07-08 13:25:40Z adriana 
;
_cod_original_sg_symbol_H-M 'P 21/n'
_cod_database_code 2217684
_cod_database_fobs_code 2217684

loop_
_symmetry_equiv_pos_as_xyz
'x, y, z'
'-x+1/2, y+1/2, -z+1/2'
'-x, -y, -z'
'x-1/2, -y-1/2, z-1/2'

loop_
_atom_site_type_symbol
_atom_site_label
_atom_site_fract_x
_atom_site_fract_y
_atom_site_fract_z
_atom_site_U_iso_or_equiv
_atom_site_adp_type
_atom_site_calc_flag
_atom_site_refinement_flags
_atom_site_occupancy
Pt Pt1 0.75198(6) 0.117494(18) 0.60862(6) 0.03763(14) Uani d . 1
N N1 0.5870(13) 0.1570(4) 0.2386(12) 0.0373(18) Uani d . 1
C C2 0.5399(16) 0.1976(5) 0.1045(15) 0.042(2) Uani d . 1
H H2 0.5774 0.2384 0.1308 0.05 Uiso calc R 1
C C3 0.4376(18) 0.1791(6) -0.0694(17) 0.050(3) Uani d . 1
H H3 0.4097 0.2066 -0.165 0.059 Uiso calc R 1
C C4 0.3746(18) 0.1195(6) -0.1053(16) 0.048(3) Uani d . 1
H H4 0.3007 0.1064 -0.2251 0.058 Uiso calc R 1
C C5 0.4207(16) 0.0803(5) 0.0340(15) 0.042(2) Uani d . 1
H H5 0.3772 0.0399 0.0102 0.05 Uiso calc R 1
C C6 0.5318(17) 0.0990(5) 0.2124(15) 0.039(2) Uani d . 1
O O7 0.6952(11) 0.1788(3) 0.4073(10) 0.0380(15) Uani d . 1
S S8 0.5946(4) 0.05080(12) 0.3916(4) 0.0413(6) Uani d . 1
N N9 0.9639(13) 0.1639(4) 0.9685(12) 0.0378(19) Uani d . 1
C C10 1.0646(17) 0.2052(5) 1.0962(16) 0.042(2) Uani d . 1
H H10 1.0885 0.2441 1.0617 0.051 Uiso calc R 1
C C11 1.1311(17) 0.1915(5) 1.2724(16) 0.044(2) Uani d . 1
H H11 1.1986 0.2208 1.3612 0.053 Uiso calc R 1
C C12 1.0994(17) 0.1342(5) 1.3215(15) 0.043(2) Uani d . 1
H H12 1.147 0.1239 1.4445 0.051 Uiso calc R 1
C C13 0.9994(17) 0.0921(5) 1.1923(15) 0.042(2) Uani d . 1
H H13 0.9763 0.053 1.2263 0.051 Uiso calc R 1
C C14 0.9315(16) 0.1069(5) 1.0105(14) 0.038(2) Uani d . 1
O O15 0.8948(11) 0.1822(3) 0.7947(9) 0.0381(16) Uani d . 1
S S16 0.8174(4) 0.05572(12) 0.8401(4) 0.0394(6) Uani d . 1

loop_
_atom_site_aniso_label
_atom_site_aniso_U_11
_atom_site_aniso_U_22
_atom_site_aniso_U_33
_atom_site_aniso_U_12
_atom_site_aniso_U_13
_atom_site_aniso_U_23
Pt1 0.0364(2) 0.0382(2) 0.0391(2) 0.00055(17) 0.01591(17) 0.00058(17)
N1 0.032(4) 0.039(5) 0.042(5) -0.002(3) 0.017(4) -0.001(4)
C2 0.033(5) 0.049(6) 0.039(6) 0.006(4) 0.009(4) 0.011(5)
C3 0.043(6) 0.063(7) 0.046(7) 0.003(5) 0.021(5) 0.013(6)
C4 0.040(6) 0.062(7) 0.041(6) 0.001(5) 0.014(5) 0.000(5)
C5 0.031(5) 0.056(7) 0.041(6) -0.003(5) 0.016(4) -0.003(5)
C6 0.037(5) 0.041(5) 0.045(6) 0.001(4) 0.023(5) 0.000(4)
O7 0.035(4) 0.043(4) 0.036(4) -0.003(3) 0.016(3) -0.002(3)
S8 0.0440(14) 0.0404(13) 0.0391(14) -0.0015(11) 0.0164(12) 0.0009(11)
N9 0.032(4) 0.041(5) 0.044(5) 0.002(3) 0.020(4) 0.000(4)
C10 0.039(6) 0.039(5) 0.050(7) -0.001(4) 0.019(5) -0.003(5)
C11 0.037(6) 0.050(6) 0.044(6) 0.000(5) 0.016(5) -0.009(5)
C12 0.039(6) 0.052(6) 0.038(6) 0.003(5) 0.016(5) -0.001(5)
C13 0.042(6) 0.047(6) 0.043(6) 0.004(5) 0.024(5) 0.007(5)
C14 0.032(5) 0.044(6) 0.040(6) 0.001(4) 0.017(4) -0.001(4)
O15 0.038(4) 0.042(4) 0.034(4) 0.000(3) 0.014(3) 0.005(3)
S16 0.0399(14) 0.0399(13) 0.0381(14) -0.0016(10) 0.0154(11) -0.0001(10)

loop_
_atom_type_symbol
_atom_type_description
_atom_type_scat_dispersion_real
_atom_type_scat_dispersion_imag
_atom_type_scat_source
C C 0.0033 0.0016 'International Tables Vol C Tables 4.2.6.8 and 6.1.1.4'
H H 0 0 'International Tables Vol C Tables 4.2.6.8 and 6.1.1.4'
N N 0.0061 0.0033 'International Tables Vol C Tables 4.2.6.8 and 6.1.1.4'
O O 0.0106 0.006 'International Tables Vol C Tables 4.2.6.8 and 6.1.1.4'
S S 0.1246 0.1234 'International Tables Vol C Tables 4.2.6.8 and 6.1.1.4'
Pt Pt -1.7033 8.3905 'International Tables Vol C Tables 4.2.6.8 and 6.1.1.4'

loop_
_geom_angle_atom_site_label_1
_geom_angle_atom_site_label_2
_geom_angle_atom_site_label_3
_geom_angle
_geom_angle_publ_flag
O15 Pt1 O7 90.0(3) y
O15 Pt1 S16 86.4(2) y
O7 Pt1 S16 176.3(2) y
O15 Pt1 S8 176.4(2) y
O7 Pt1 S8 86.4(2) y
S16 Pt1 S8 97.13(10) y
C6 N1 C2 123.8(10) ?
C6 N1 O7 120.7(9) ?
C2 N1 O7 115.4(9) ?
N1 C2 C3 119.2(11) ?
C2 C3 C4 119.6(11) ?
C5 C4 C3 119.3(11) ?
C4 C5 C6 121.0(11) ?
N1 C6 C5 117.0(10) ?
N1 C6 S8 120.6(8) ?
C5 C6 S8 122.4(9) ?
N1 O7 Pt1 114.7(6) ?
C6 S8 Pt1 97.5(4) ?
C10 N9 O15 116.8(9) ?
C10 N9 C14 122.1(10) ?
O15 N9 C14 121.0(9) ?
C11 C10 N9 120.6(10) ?
C10 C11 C12 119.2(11) ?
C13 C12 C11 120.2(11) ?
C12 C13 C14 120.0(10) ?
N9 C14 C13 117.8(10) ?
N9 C14 S16 119.2(8) ?
C13 C14 S16 122.9(9) ?
N9 O15 Pt1 115.1(6) ?
C14 S16 Pt1 98.1(4) ?
N1 C2 H2 120.0 ?
C3 C2 H2 120.0 ?
C2 C3 H3 120.0 ?
C4 C3 H3 120.0 ?
C3 C4 H4 120.0 ?
C5 C4 H4 120.0 ?
C4 C5 H5 119.0 ?
C6 C5 H5 120.0 ?

loop_
_geom_bond_atom_site_label_1
_geom_bond_atom_site_label_2
_geom_bond_distance
_geom_bond_publ_flag
Pt1 O15 2.045(7) y
Pt1 O7 2.052(7) y
Pt1 S16 2.234(3) y
Pt1 S8 2.239(3) y
N1 C6 1.348(13) ?
N1 C2 1.357(13) ?
N1 O7 1.367(11) ?
C2 C3 1.372(16) ?
C3 C4 1.399(17) ?
C4 C5 1.367(16) ?
C5 C6 1.410(15) ?
C6 S8 1.725(11) ?
N9 C10 1.359(14) ?
N9 O15 1.363(11) ?
N9 C14 1.364(13) ?
C10 C11 1.356(16) ?
C11 C12 1.389(16) ?
C12 C13 1.376(16) ?
C13 C14 1.403(15) ?
C14 S16 1.730(11) ?
C2 H2 0.9500 ?
C3 H3 0.9500 ?
C4 H4 0.9500 ?
C5 H5 0.9500 ?
C10 H10 0.9500 ?
C11 H11 0.9500 ?
C12 H12 0.9500 ?
C13 H13 0.9500 ?
